data_2210172
loop_
_publ_author_name
'Shu-Jiang Tu'
'Yan Zhang'
'Run-Hong Jia'

_publ_section_title 7-(4-Fluorophenyl)-8<i>H</i>-benzo[<i>h</i>]indeno[1,2-<i>b</i>]quinolin-8-one
_journal_coeditor_code CI2145
_journal_issue 9
_journal_name_full 'Acta Crystallographica Section E'
_journal_page_first o3928
_journal_page_last o3929
_journal_paper_doi 10.1107/S1600536806032430
_journal_volume 62
_journal_year 2006
_chemical_formula_iupac 'C26 H14 F N O'
_chemical_formula_moiety 'C26 H14 F N O'
_chemical_formula_sum 'C26 H14 F N O'
_chemical_formula_weight 375.38
_chemical_melting_point 573
_chemical_name_systematic
;
7-(4-fluorophenyl)-8H-benzo[h]indeno[1,2-b]quinolin-8-one
;
_space_group_IT_number 4
_symmetry_cell_setting monoclinic
_symmetry_space_group_name_Hall 'P 2yb'
_symmetry_space_group_name_H-M 'P 1 21 1'
_atom_sites_solution_hydrogens geom
_atom_sites_solution_primary direct
_atom_sites_solution_secondary difmap
_cell_angle_alpha 90.00
_cell_angle_beta 103.115(5)
_cell_angle_gamma 90.00
_cell_formula_units_Z 2
_cell_length_a 10.971(4)
_cell_length_b 6.274(2)
_cell_length_c 13.540(4)
_cell_measurement_reflns_used 1015
_cell_measurement_temperature 298(2)
_cell_measurement_theta_max 21.402
_cell_measurement_theta_min 2.713
_cell_volume 907.7(5)
_computing_cell_refinement 'SAINT (Bruker, 1999)'
_computing_data_collection 'SMART (Bruker, 1998)'
_computing_data_reduction SAINT
_computing_molecular_graphics 'SHELXTL (Bruker, 1999)'
_computing_publication_material SHELXTL
_computing_structure_refinement 'SHELXL97 (Sheldrick, 1997)'
_computing_structure_solution 'SHELXS97 (Sheldrick, 1997)'
_diffrn_ambient_temperature 298(2)
_diffrn_measured_fraction_theta_full 0.997
_diffrn_measured_fraction_theta_max 0.997
_diffrn_measurement_device_type 'Bruker SMART CCD area-detector'
_diffrn_measurement_method '\f and \w'
_diffrn_radiation_monochromator graphite
_diffrn_radiation_source 'fine-focus sealed tube'
_diffrn_radiation_type MoK\a
_diffrn_radiation_wavelength 0.71073
_diffrn_reflns_av_R_equivalents 0.0444
_diffrn_reflns_av_sigmaI/netI 0.0545
_diffrn_reflns_limit_h_max 13
_diffrn_reflns_limit_h_min -12
_diffrn_reflns_limit_k_max 7
_diffrn_reflns_limit_k_min -6
_diffrn_reflns_limit_l_max 16
_diffrn_reflns_limit_l_min -12
_diffrn_reflns_number 4768
_diffrn_reflns_theta_full 25.00
_diffrn_reflns_theta_max 25.00
_diffrn_reflns_theta_min 1.91
_diffrn_standards_number 0
_exptl_absorpt_coefficient_mu 0.091
_exptl_absorpt_correction_T_max 0.9892
_exptl_absorpt_correction_T_min 0.9561
_exptl_absorpt_correction_type multi-scan
_exptl_absorpt_process_details '(SADABS; Sheldrick, 1996)'
_exptl_crystal_colour yellow
_exptl_crystal_density_diffrn 1.373
_exptl_crystal_density_method 'not measured'
_exptl_crystal_description Block
_exptl_crystal_F_000 388
_exptl_crystal_size_max 0.50
_exptl_crystal_size_mid 0.23
_exptl_crystal_size_min 0.12
_refine_diff_density_max 0.149
_refine_diff_density_min -0.121
_refine_ls_extinction_method none
_refine_ls_goodness_of_fit_ref 0.997
_refine_ls_hydrogen_treatment constr
_refine_ls_matrix_type full
_refine_ls_number_parameters 262
_refine_ls_number_reflns 1751
_refine_ls_number_restraints 1
_refine_ls_restrained_S_all 0.996
_refine_ls_R_factor_all 0.0783
_refine_ls_R_factor_gt 0.0387
_refine_ls_shift/su_max 0.001
_refine_ls_shift/su_mean 0.000
_refine_ls_structure_factor_coef Fsqd
_refine_ls_weighting_details 'calc w=1/[\s^2^(Fo^2^)+(0.039P)^2^] where P=(Fo^2^+2Fc^2^)/3'
_refine_ls_weighting_scheme calc
_refine_ls_wR_factor_gt 0.0750
_refine_ls_wR_factor_ref 0.0894
_reflns_number_gt 1130
_reflns_number_total 1751
_reflns_threshold_expression I>2\s(I)
_cod_data_source_file ci2145.cif
_cod_data_source_block I
_cod_depositor_comments
;
The following automatic conversions were performed:
'_symmetry_cell_setting' value 'Monoclinic' changed to 'monoclinic'
according to '/home/saulius/struct/CIF-dictionaries/cif_core.dic'
dictionary named 'cif_core.dic' version 2.4.1 from 2010-06-29.

Automatic conversion script
Id: cif_fix_enum 1527 2010-12-29 10:47:43Z saulius 

The following automatic conversions were performed:

'_symmetry_cell_setting' value 'Monoclinic' changed to 'monoclinic'
according to /home/saulius/struct/CIF-dictionaries/cif_core.dic
dictionary named 'cif_core.dic' version 2.4.1 from 2010-06-29.

Automatic conversion script
Id: cif_fix_values 1715 2011-07-08 13:25:40Z adriana 
;
_cod_original_sg_symbol_H-M 'P 21'
_cod_database_code 2210172
_cod_database_fobs_code 2210172

loop_
_symmetry_equiv_pos_as_xyz
'x, y, z'
'-x, y+1/2, -z'

loop_
_atom_site_type_symbol
_atom_site_label
_atom_site_fract_x
_atom_site_fract_y
_atom_site_fract_z
_atom_site_U_iso_or_equiv
_atom_site_adp_type
_atom_site_calc_flag
_atom_site_refinement_flags
_atom_site_occupancy
F F1 0.3839(2) 0.7223(5) 0.30521(16) 0.0961(10) Uani d . 1
N N1 0.1713(3) 0.7988(5) 0.8671(2) 0.0462(8) Uani d . 1
O O1 0.1005(2) 1.1449(4) 0.54655(19) 0.0646(8) Uani d . 1
C C1 0.1334(3) 0.9332(6) 0.7916(3) 0.0432(9) Uani d . 1
C C2 0.0542(3) 1.1217(6) 0.7952(2) 0.0433(9) Uani d . 1
C C3 0.0012(3) 1.2001(7) 0.8706(3) 0.0538(10) Uani d . 1
H H3 0.0123 1.1312 0.9328 0.065 Uiso calc R 1
C C4 -0.0692(3) 1.3850(7) 0.8510(3) 0.0582(11) Uani d . 1
H H4 -0.1062 1.4407 0.9008 0.070 Uiso calc R 1
C C5 -0.0855(4) 1.4881(6) 0.7589(3) 0.0610(11) Uani d . 1
H H5 -0.1322 1.6131 0.7480 0.073 Uiso calc R 1
C C6 -0.0336(3) 1.4087(7) 0.6825(3) 0.0563(10) Uani d . 1
H H6 -0.0450 1.4776 0.6202 0.068 Uiso calc R 1
C C7 0.0359(3) 1.2238(6) 0.7017(3) 0.0471(10) Uani d . 1
C C8 0.1010(3) 1.1024(6) 0.6339(3) 0.0506(10) Uani d . 1
C C9 0.1646(3) 0.9217(6) 0.6963(2) 0.0428(9) Uani d . 1
C C10 0.2394(3) 0.7608(6) 0.6754(3) 0.0421(9) Uani d . 1
C C11 0.2795(3) 0.6083(6) 0.7539(3) 0.0437(9) Uani d . 1
C C12 0.3549(3) 0.4273(7) 0.7417(3) 0.0533(10) Uani d . 1
H H12 0.3809 0.4108 0.6814 0.064 Uiso calc R 1
C C13 0.3886(3) 0.2812(7) 0.8153(3) 0.0587(11) Uani d . 1
H H13 0.4350 0.1635 0.8037 0.070 Uiso calc R 1
C C14 0.3556(3) 0.3014(6) 0.9102(3) 0.0494(10) Uani d . 1
C C15 0.3908(3) 0.1507(7) 0.9868(3) 0.0643(12) Uani d . 1
H H15 0.4339 0.0293 0.9749 0.077 Uiso calc R 1
C C16 0.3630(4) 0.1784(8) 1.0790(3) 0.0725(13) Uani d . 1
H H16 0.3875 0.0766 1.1296 0.087 Uiso calc R 1
C C17 0.2978(4) 0.3590(8) 1.0977(3) 0.0693(13) Uani d . 1
H H17 0.2800 0.3779 1.1611 0.083 Uiso calc R 1
C C18 0.2599(3) 0.5088(7) 1.0238(3) 0.0565(11) Uani d . 1
H H18 0.2167 0.6291 1.0370 0.068 Uiso calc R 1
C C19 0.2861(3) 0.4808(6) 0.9284(3) 0.0442(9) Uani d . 1
C C20 0.2448(3) 0.6330(6) 0.8480(3) 0.0448(9) Uani d . 1
C C21 0.2774(3) 0.7476(6) 0.5768(3) 0.0445(9) Uani d . 1
C C22 0.2390(3) 0.5834(7) 0.5093(3) 0.0533(11) Uani d . 1
H H22 0.1878 0.4771 0.5256 0.064 Uiso calc R 1
C C23 0.2748(3) 0.5734(7) 0.4179(3) 0.0603(12) Uani d . 1
H H23 0.2485 0.4622 0.3727 0.072 Uiso calc R 1
C C24 0.3497(4) 0.7311(8) 0.3962(3) 0.0608(12) Uani d . 1
C C25 0.3895(4) 0.8958(8) 0.4588(3) 0.0691(13) Uani d . 1
H H25 0.4399 1.0014 0.4409 0.083 Uiso calc R 1
C C26 0.3536(4) 0.9046(7) 0.5504(3) 0.0658(12) Uani d . 1
H H26 0.3808 1.0169 0.5948 0.079 Uiso calc R 1

loop_
_atom_site_aniso_label
_atom_site_aniso_U_11
_atom_site_aniso_U_22
_atom_site_aniso_U_33
_atom_site_aniso_U_12
_atom_site_aniso_U_13
_atom_site_aniso_U_23
F1 0.0925(17) 0.141(3) 0.0671(15) -0.008(2) 0.0434(14) -0.0139(18)
N1 0.0486(19) 0.0435(19) 0.0482(19) -0.0013(16) 0.0148(15) 0.0007(17)
O1 0.0851(19) 0.0606(19) 0.0505(16) -0.0033(16) 0.0205(14) -0.0004(16)
C1 0.047(2) 0.037(2) 0.047(2) -0.0051(19) 0.0129(19) -0.002(2)
C2 0.044(2) 0.041(2) 0.047(2) -0.0035(19) 0.0131(17) -0.003(2)
C3 0.053(2) 0.058(3) 0.053(2) 0.006(2) 0.0178(19) 0.000(2)
C4 0.055(3) 0.056(3) 0.066(3) 0.004(2) 0.020(2) -0.010(3)
C5 0.061(3) 0.048(3) 0.073(3) 0.008(2) 0.013(2) 0.004(2)
C6 0.056(3) 0.051(3) 0.061(3) -0.006(2) 0.013(2) -0.001(2)
C7 0.047(2) 0.045(3) 0.049(2) -0.006(2) 0.0098(18) -0.005(2)
C8 0.058(2) 0.048(3) 0.047(2) -0.014(2) 0.016(2) -0.003(2)
C9 0.044(2) 0.041(2) 0.045(2) -0.0083(19) 0.0152(18) -0.002(2)
C10 0.040(2) 0.039(2) 0.049(2) -0.005(2) 0.0130(18) -0.005(2)
C11 0.037(2) 0.041(2) 0.054(2) -0.004(2) 0.0125(17) -0.007(2)
C12 0.044(2) 0.055(3) 0.061(3) -0.002(2) 0.0118(19) -0.004(2)
C13 0.051(3) 0.051(3) 0.072(3) -0.001(2) 0.011(2) -0.011(3)
C14 0.035(2) 0.053(3) 0.057(3) -0.005(2) 0.0049(18) -0.008(2)
C15 0.054(3) 0.057(3) 0.076(3) 0.002(2) 0.003(2) 0.001(3)
C16 0.071(3) 0.063(3) 0.077(3) 0.007(3) 0.005(2) 0.019(3)
C17 0.074(3) 0.075(4) 0.061(3) 0.003(3) 0.018(2) 0.015(3)
C18 0.063(3) 0.053(3) 0.055(2) 0.007(2) 0.018(2) 0.008(2)
C19 0.037(2) 0.042(2) 0.053(2) -0.0025(19) 0.0085(18) 0.002(2)
C20 0.037(2) 0.042(2) 0.056(2) -0.004(2) 0.0129(18) -0.006(2)
C21 0.045(2) 0.044(2) 0.046(2) -0.003(2) 0.0144(18) -0.005(2)
C22 0.054(2) 0.057(3) 0.052(2) -0.005(2) 0.0188(19) -0.006(2)
C23 0.059(3) 0.066(3) 0.056(3) 0.002(3) 0.014(2) -0.012(2)
C24 0.056(3) 0.082(3) 0.052(3) 0.001(3) 0.028(2) -0.005(3)
C25 0.068(3) 0.075(3) 0.072(3) -0.018(3) 0.034(2) -0.008(3)
C26 0.070(3) 0.065(3) 0.070(3) -0.019(3) 0.032(2) -0.008(3)

loop_
_atom_type_symbol
_atom_type_description
_atom_type_scat_dispersion_real
_atom_type_scat_dispersion_imag
_atom_type_scat_source
C C 0.0033 0.0000 'International Tables Vol C Tables 4.2.6.8 and 6.1.1.4'
H H 0.0000 0.0000 'International Tables Vol C Tables 4.2.6.8 and 6.1.1.4'
N N 0.0061 0.0000 'International Tables Vol C Tables 4.2.6.8 and 6.1.1.4'
O O 0.0106 0.0000 'International Tables Vol C Tables 4.2.6.8 and 6.1.1.4'
F F 0.0171 0.0000 'International Tables Vol C Tables 4.2.6.8 and 6.1.1.4'

loop_
_geom_angle_atom_site_label_1
_geom_angle_atom_site_label_2
_geom_angle_atom_site_label_3
_geom_angle
C1 N1 C20 115.7(3)
N1 C1 C9 125.3(3)
N1 C1 C2 124.9(3)
C9 C1 C2 109.8(3)
C3 C2 C7 120.9(3)
C3 C2 C1 131.5(3)
C7 C2 C1 107.6(3)
C2 C3 C4 117.9(4)
C2 C3 H3 121.0
C4 C3 H3 121.0
C5 C4 C3 121.2(3)
C5 C4 H4 119.4
C3 C4 H4 119.4
C4 C5 C6 121.1(4)
C4 C5 H5 119.4
C6 C5 H5 119.4
C7 C6 C5 117.7(4)
C7 C6 H6 121.1
C5 C6 H6 121.1
C6 C7 C2 121.2(3)
C6 C7 C8 129.3(4)
C2 C7 C8 109.5(3)
O1 C8 C9 128.3(3)
O1 C8 C7 126.3(4)
C9 C8 C7 105.5(3)
C10 C9 C1 120.5(3)
C10 C9 C8 132.0(3)
C1 C9 C8 107.5(3)
C9 C10 C11 116.0(3)
C9 C10 C21 121.9(3)
C11 C10 C21 122.0(3)
C20 C11 C10 119.8(3)
C20 C11 C12 117.9(4)
C10 C11 C12 122.3(3)
C13 C12 C11 121.5(3)
C13 C12 H12 119.2
C11 C12 H12 119.2
C12 C13 C14 121.9(4)
C12 C13 H13 119.1
C14 C13 H13 119.1
C15 C14 C19 118.8(3)
C15 C14 C13 122.0(4)
C19 C14 C13 119.2(4)
C16 C15 C14 120.9(4)
C16 C15 H15 119.5
C14 C15 H15 119.5
C15 C16 C17 120.1(4)
C15 C16 H16 120.0
C17 C16 H16 120.0
C18 C17 C16 120.7(4)
C18 C17 H17 119.7
C16 C17 H17 119.7
C17 C18 C19 119.9(4)
C17 C18 H18 120.1
C19 C18 H18 120.1
C18 C19 C14 119.6(4)
C18 C19 C20 121.3(3)
C14 C19 C20 119.1(3)
N1 C20 C11 122.6(3)
N1 C20 C19 117.2(3)
C11 C20 C19 120.2(3)
C22 C21 C26 118.1(3)
C22 C21 C10 122.0(3)
C26 C21 C10 119.9(3)
C21 C22 C23 121.4(4)
C21 C22 H22 119.3
C23 C22 H22 119.3
C24 C23 C22 117.9(4)
C24 C23 H23 121.0
C22 C23 H23 121.0
C25 C24 C23 123.2(3)
C25 C24 F1 118.9(4)
C23 C24 F1 117.9(4)
C24 C25 C26 118.5(4)
C24 C25 H25 120.7
C26 C25 H25 120.7
C25 C26 C21 120.7(4)
C25 C26 H26 119.6
C21 C26 H26 119.6

loop_
_geom_bond_atom_site_label_1
_geom_bond_atom_site_label_2
_geom_bond_distance
F1 C24 1.368(4)
N1 C1 1.317(4)
N1 C20 1.376(4)
O1 C8 1.211(4)
C1 C9 1.409(4)
C1 C2 1.476(5)
C2 C3 1.375(4)
C2 C7 1.392(4)
C3 C4 1.386(5)
C3 H3 0.93
C4 C5 1.380(5)
C4 H4 0.93
C5 C6 1.382(5)
C5 H5 0.93
C6 C7 1.380(5)
C6 H6 0.93
C7 C8 1.493(4)
C8 C9 1.490(5)
C9 C10 1.370(5)
C10 C11 1.424(5)
C10 C21 1.489(4)
C11 C20 1.419(4)
C11 C12 1.437(5)
C12 C13 1.343(5)
C12 H12 0.93
C13 C14 1.418(5)
C13 H13 0.93
C14 C15 1.392(5)
C14 C19 1.412(5)
C15 C16 1.362(5)
C15 H15 0.93
C16 C17 1.393(5)
C16 H16 0.93
C17 C18 1.367(5)
C17 H17 0.93
C18 C19 1.397(4)
C18 H18 0.93
C19 C20 1.441(5)
C21 C22 1.378(5)
C21 C26 1.390(5)
C22 C23 1.382(4)
C22 H22 0.93
C23 C24 1.361(5)
C23 H23 0.93
C24 C25 1.344(6)
C25 C26 1.385(5)
C25 H25 0.93
C26 H26 0.93

loop_
_geom_hbond_atom_site_label_D
_geom_hbond_atom_site_label_H
_geom_hbond_atom_site_label_A
_geom_hbond_site_symmetry_A
_geom_hbond_distance_DH
_geom_hbond_distance_HA
_geom_hbond_distance_DA
_geom_hbond_angle_DHA
C6 H6 O1 2_556 0.93 2.44 3.365(5) 173
C22 H22 O1 1_545 0.93 2.34 3.237(5) 163
C15 H15 Cg3 2_647 0.93 2.88 3.685(4) 146

loop_
_cod_related_entry_id
_cod_related_entry_database
_cod_related_entry_code
1 ChemSpider 21127561
